data_7211032
loop_
_publ_author_name
'Bon, Volodymyr'
'Senkovska, Irena'
'Weiss, Manfred S.'
'Kaskel, Stefan'

_publ_section_title
;
 Tailoring of network dimensionality and porosity adjustment in Zr- and
 Hf-based MOFs
;
_journal_issue 45
_journal_name_full CrystEngComm
_journal_page_first 9572
_journal_paper_doi 10.1039/c3ce41121d
_journal_volume 15
_journal_year 2013
_chemical_formula_sum 'C40 H24 O32 Zr6'
_chemical_formula_weight 1563.91
_chemical_name_systematic
; 
 ? 
;
_space_group_IT_number 67
_symmetry_cell_setting orthorhombic
_symmetry_space_group_name_Hall '-C 2a 2'
_symmetry_space_group_name_H-M 'C m m a'
_atom_sites_solution_hydrogens geom
_atom_sites_solution_primary direct
_atom_sites_solution_secondary difmap
_audit_creation_method SHELXL-97
_cell_angle_alpha 90.00
_cell_angle_beta 90.00
_cell_angle_gamma 90.00
_cell_formula_units_Z 4
_cell_length_a 22.530(5)
_cell_length_b 25.380(5)
_cell_length_c 16.900(3)
_cell_measurement_reflns_used 624
_cell_measurement_temperature 296(2)
_cell_measurement_theta_max 25.45
_cell_measurement_theta_min 2.97
_cell_volume 9664(3)
_computing_cell_refinement XDS
_computing_data_collection 'marCCD 1994-2002'
_computing_data_reduction XDS
_computing_molecular_graphics 'Diamond 3.1'
_computing_publication_material WinGX
_computing_structure_refinement 'SHELXL-97 (Sheldrick, 1997)'
_computing_structure_solution 'SHELXS-97 (Sheldrick, 1997)'
_diffrn_ambient_temperature 296(2)
_diffrn_measured_fraction_theta_full 0.765
_diffrn_measured_fraction_theta_max 0.765
_diffrn_measurement_device_type 'MX-225 CCD'
_diffrn_measurement_method '\D\f scans'
_diffrn_radiation_monochromator 'Si 111'
_diffrn_radiation_probe x-ray
_diffrn_radiation_type synchrotron
_diffrn_radiation_wavelength 0.88561
_diffrn_reflns_av_R_equivalents 0.1478
_diffrn_reflns_av_sigmaI/netI 0.1426
_diffrn_reflns_limit_h_max 22
_diffrn_reflns_limit_h_min -20
_diffrn_reflns_limit_k_max 13
_diffrn_reflns_limit_k_min -26
_diffrn_reflns_limit_l_max 17
_diffrn_reflns_limit_l_min -17
_diffrn_reflns_number 12363
_diffrn_reflns_theta_full 30.14
_diffrn_reflns_theta_max 30.14
_diffrn_reflns_theta_min 2.13
_diffrn_source synchrotron
_diffrn_source_type 'BESSY BL MX-14.2'
_exptl_absorpt_coefficient_mu 1.208
_exptl_absorpt_correction_T_max 0.9880
_exptl_absorpt_correction_T_min 0.9421
_exptl_absorpt_correction_type multi-scan
_exptl_absorpt_process_details XDS
_exptl_crystal_colour colorless
_exptl_crystal_density_diffrn 1.075
_exptl_crystal_density_method 'not measured'
_exptl_crystal_description plate
_exptl_crystal_F_000 3040
_exptl_crystal_size_max 0.05
_exptl_crystal_size_mid 0.05
_exptl_crystal_size_min 0.01
_platon_squeeze_details
;
;
_refine_diff_density_max 1.831
_refine_diff_density_min -2.795
_refine_diff_density_rms 0.196
_refine_ls_extinction_method none
_refine_ls_goodness_of_fit_ref 1.527
_refine_ls_hydrogen_treatment constr
_refine_ls_matrix_type full
_refine_ls_number_parameters 223
_refine_ls_number_reflns 2979
_refine_ls_number_restraints 94
_refine_ls_restrained_S_all 1.525
_refine_ls_R_factor_all 0.1512
_refine_ls_R_factor_gt 0.1230
_refine_ls_shift/su_max 0.000
_refine_ls_shift/su_mean 0.000
_refine_ls_structure_factor_coef Fsqd
_refine_ls_weighting_details 'calc w=1/[\s^2^(Fo^2^)+(0.1000P)^2^+0.0000P] where P=(Fo^2^+2Fc^2^)/3'
_refine_ls_weighting_scheme calc
_refine_ls_wR_factor_gt 0.3064
_refine_ls_wR_factor_ref 0.3232
_reflns_number_gt 1749
_reflns_number_total 2979
_reflns_threshold_expression >2sigma(I)
_cod_data_source_file c3ce41121d.txt
_cod_data_source_block cmma-sr
_cod_depositor_comments
;
The following automatic conversions were performed:

'_symmetry_cell_setting' value 'Orthorhombic' changed to
'orthorhombic' according to
/home/saulius/struct/CIF-dictionaries/cif_core.dic dictionary named
'cif_core.dic' version 2.4.2 from 2011-04-26.

Automatic conversion script
Id: cif_fix_values 1891 2012-01-12 08:04:46Z andrius 
;
_cod_original_sg_symbol_H-M Cmma
_cod_database_code 7211032

loop_
_symmetry_equiv_pos_as_xyz
'x, y, z'
'-x, -y+1/2, z'
'-x, y+1/2, -z'
'x, -y, -z'
'x+1/2, y+1/2, z'
'-x+1/2, -y+1, z'
'-x+1/2, y+1, -z'
'x+1/2, -y+1/2, -z'
'-x, -y, -z'
'x, y-1/2, -z'
'x, -y-1/2, z'
'-x, y, z'
'-x+1/2, -y+1/2, -z'
'x+1/2, y, -z'
'x+1/2, -y, z'
'-x+1/2, y+1/2, z'

loop_
_atom_site_label
_atom_site_type_symbol
_atom_site_fract_x
_atom_site_fract_y
_atom_site_fract_z
_atom_site_U_iso_or_equiv
_atom_site_adp_type
_atom_site_occupancy
_atom_site_symmetry_multiplicity
_atom_site_calc_flag
_atom_site_refinement_flags
Zr1 Zr 0.0000 0.34822(13) 0.12318(13) 0.0275(8) Uani 0.72 2 d SP
Zr2 Zr 0.0000 0.2500 -0.02406(13) 0.0242(9) Uani 0.72 4 d SP
Zr3 Zr 0.11012(7) 0.2500 0.12415(10) 0.0243(7) Uani 0.72 2 d SP
Zr4 Zr 0.0000 0.2500 0.27235(14) 0.0328(11) Uani 0.72 4 d SP
O1 O 0.0547(5) 0.2993(7) 0.1981(6) 0.128(7) Uani 1 1 d .
O2 O 0.0516(5) 0.2985(6) 0.0509(6) 0.120(6) Uani 1 1 d .
O3 O 0.1601(5) 0.2500 0.2380(6) 0.076(5) Uani 1 2 d S
O4 O 0.0932(6) 0.2500 0.3284(7) 0.078(5) Uani 1 2 d S
O5 O 0.1578(4) 0.3269(5) 0.1252(4) 0.070(3) Uani 1 1 d .
O6 O 0.0906(4) 0.3892(5) 0.1228(5) 0.083(3) Uani 1 1 d .
O7 O 0.1610(4) 0.2500 0.0155(6) 0.063(4) Uani 1 2 d S
O8 O 0.0000 0.4038(10) 0.0190(8) 0.129(9) Uani 1 2 d S
O9 O 0.0000 0.3118(8) 0.3543(6) 0.088(6) Uani 1 2 d S
O10 O 0.0000 0.4079(8) 0.2224(6) 0.099(7) Uani 1 2 d S
O11 O -0.0917(6) 0.2500 -0.0822(8) 0.196(15) Uani 1 2 d S
O12 O 0.0000 0.3077(11) -0.1143(7) 0.131(9) Uani 1 2 d S
C1 C 0.1464(8) 0.2500 0.3063(9) 0.083(6) Uani 1 2 d SU
C2 C 0.1915(8) 0.2500 0.3708(9) 0.086(5) Uani 1 2 d SU
C3 C 0.2522(8) 0.2500 0.3491(11) 0.096(5) Uani 1 2 d SU
H3 H 0.2634 0.2500 0.2961 0.115 Uiso 1 2 calc SR
C4 C 0.2935(8) 0.2500 0.4071(11) 0.096(6) Uani 1 2 d SU
H4 H 0.3332 0.2500 0.3921 0.115 Uiso 1 2 calc SR
C5 C 0.1759(8) 0.2500 0.4524(10) 0.096(5) Uani 1 2 d SU
H5 H 0.1361 0.2500 0.4668 0.115 Uiso 1 2 calc SR
C6 C 0.2193(7) 0.2500 0.5108(10) 0.095(6) Uani 1 2 d SU
C7 C 0.1427(6) 0.3758(7) 0.1229(8) 0.065(3) Uani 1 1 d U
C8 C 0.1897(7) 0.4148(8) 0.1186(9) 0.083(3) Uani 1 1 d U
C9 C 0.1745(7) 0.4683(8) 0.1144(9) 0.089(3) Uani 1 1 d U
H9 H 0.1348 0.4782 0.1115 0.106 Uiso 1 1 calc R
C10 C 0.2204(7) 0.5081(8) 0.1147(10) 0.087(4) Uani 1 1 d U
C11 C 0.2488(7) 0.3991(10) 0.1141(9) 0.111(4) Uani 1 1 d U
H11 H 0.2582 0.3635 0.1155 0.133 Uiso 1 1 calc R
C12 C 0.2952(8) 0.4376(11) 0.1074(12) 0.122(5) Uani 1 1 d U
H12 H 0.3344 0.4274 0.0986 0.146 Uiso 1 1 calc R
C13 C 0.1433(8) 0.2500 -0.0581(10) 0.101(9) Uani 1 2 d SU
C14 C 0.1931(10) 0.2500 -0.1217(11) 0.112(9) Uani 1 2 d SU
H14A H 0.1833 0.2253 -0.1627 0.168 Uiso 0.50 1 calc PR
H14B H 0.2301 0.2401 -0.0976 0.168 Uiso 0.50 1 calc PR
H14C H 0.1967 0.2846 -0.1440 0.168 Uiso 0.50 1 calc PR
Zr2B Zr 0.0000 0.2795(5) -0.0248(5) 0.0242(9) Uani 0.14 2 d SP
Zr4B Zr 0.0000 0.2802(6) 0.2750(5) 0.0328(11) Uani 0.14 2 d SP
Zr3B Zr 0.1103(3) 0.2792(3) 0.1260(4) 0.0243(7) Uani 0.14 1 d P
Zr1A Zr 0.0000 0.3187(5) 0.1231(8) 0.0275(8) Uani 0.14 2 d SPU
Zr1B Zr 0.0000 0.3761(6) 0.1276(9) 0.027(2) Uani 0.14 2 d SPU

loop_
_atom_site_aniso_label
_atom_site_aniso_U_11
_atom_site_aniso_U_22
_atom_site_aniso_U_33
_atom_site_aniso_U_23
_atom_site_aniso_U_13
_atom_site_aniso_U_12
Zr1 0.0095(11) 0.028(2) 0.0455(11) -0.006(2) 0.000 0.000
Zr2 0.0107(15) 0.026(2) 0.0357(12) 0.000 0.000 0.000
Zr3 0.0058(11) 0.0265(16) 0.0405(10) 0.000 -0.0006(5) 0.000
Zr4 0.0126(15) 0.056(3) 0.0300(12) 0.000 0.000 0.000
O1 0.065(9) 0.23(2) 0.090(8) 0.053(8) 0.024(5) 0.039(9)
O2 0.059(8) 0.218(19) 0.083(7) -0.052(8) -0.030(5) 0.056(8)
O3 0.020(7) 0.175(18) 0.035(6) 0.000 0.001(4) 0.000
O4 0.060(10) 0.111(16) 0.062(8) 0.000 -0.023(6) 0.000
O5 0.027(5) 0.131(12) 0.051(5) 0.005(5) 0.004(3) -0.021(6)
O6 0.019(6) 0.090(11) 0.139(9) -0.005(6) -0.013(4) 0.001(5)
O7 0.010(6) 0.116(15) 0.065(7) 0.000 0.003(5) 0.000
O8 0.020(9) 0.29(3) 0.079(9) -0.030(11) 0.000 0.000
O9 0.061(9) 0.17(2) 0.030(6) -0.007(7) 0.000 0.000
O10 0.033(8) 0.21(2) 0.053(7) 0.024(9) 0.000 0.000
O11 0.007(9) 0.53(5) 0.050(8) 0.000 -0.009(6) 0.000
O12 0.115(15) 0.22(3) 0.053(9) -0.021(10) 0.000 0.000
C1 0.017(7) 0.195(18) 0.038(7) 0.000 0.000(6) 0.000
C2 0.012(6) 0.200(16) 0.047(5) 0.000 -0.009(4) 0.000
C3 0.019(6) 0.209(17) 0.060(7) 0.000 -0.002(5) 0.000
C4 0.007(7) 0.216(19) 0.063(8) 0.000 0.002(6) 0.000
C5 0.031(7) 0.207(17) 0.049(6) 0.000 -0.010(5) 0.000
C6 0.036(8) 0.204(19) 0.046(7) 0.000 -0.013(6) 0.000
C7 0.023(7) 0.048(8) 0.124(9) -0.005(7) 0.009(6) 0.009(5)
C8 0.028(5) 0.065(7) 0.157(8) -0.007(6) 0.004(5) -0.008(5)
C9 0.035(6) 0.066(8) 0.165(9) -0.007(7) 0.004(6) -0.011(5)
C10 0.041(7) 0.063(9) 0.158(10) -0.002(8) 0.007(6) -0.010(6)
C11 0.039(6) 0.089(10) 0.204(10) -0.002(8) -0.004(7) -0.001(6)
C12 0.038(8) 0.100(12) 0.226(12) -0.006(10) -0.004(8) -0.006(7)
C13 0.019(12) 0.23(3) 0.051(10) 0.000 0.023(7) 0.000
C14 0.035(12) 0.24(3) 0.062(11) 0.000 0.028(7) 0.000
Zr2B 0.0107(15) 0.026(2) 0.0357(12) 0.000 0.000 0.000
Zr4B 0.0126(15) 0.056(3) 0.0300(12) 0.000 0.000 0.000
Zr3B 0.0058(11) 0.0265(16) 0.0405(10) 0.000 -0.0006(5) 0.000
Zr1A 0.0095(11) 0.028(2) 0.0455(11) -0.006(2) 0.000 0.000
Zr1B 0.013(4) 0.033(4) 0.034(4) -0.017(5) 0.000 0.000

loop_
_atom_type_symbol
_atom_type_description
_atom_type_scat_dispersion_real
_atom_type_scat_dispersion_imag
_atom_type_scat_source
C C 0.0060 0.0030 'International Tables Vol C Tables 4.2.6.8 and 6.1.1.4'
H H 0.0000 0.0000 'International Tables Vol C Tables 4.2.6.8 and 6.1.1.4'
O O 0.0180 0.0100 'International Tables Vol C Tables 4.2.6.8 and 6.1.1.4'
Zr Zr -1.2060 0.8400 'International Tables Vol C Tables 4.2.6.8 and 6.1.1.4'

loop_
_geom_angle_atom_site_label_1
_geom_angle_atom_site_label_2
_geom_angle_atom_site_label_3
_geom_angle
_geom_angle_site_symmetry_1
_geom_angle_site_symmetry_3
O2 Zr1 O2 67.0(6) 12 .
O2 Zr1 O1 71.3(5) 12 12
O2 Zr1 O1 108.1(7) . 12
O2 Zr1 O1 108.1(7) 12 .
O2 Zr1 O1 71.3(5) . .
O1 Zr1 O1 69.6(6) 12 .
O2 Zr1 O8 85.5(6) 12 .
O2 Zr1 O8 85.5(6) . .
O1 Zr1 O8 144.8(3) 12 .
O1 Zr1 O8 144.8(3) . .
O2 Zr1 O10 146.3(3) 12 .
O2 Zr1 O10 146.3(3) . .
O1 Zr1 O10 87.2(5) 12 .
O1 Zr1 O10 87.2(5) . .
O8 Zr1 O10 99.3(7) . .
O2 Zr1 O6 139.7(4) 12 .
O2 Zr1 O6 77.2(5) . .
O1 Zr1 O6 140.5(4) 12 .
O1 Zr1 O6 75.8(5) . .
O8 Zr1 O6 73.4(3) . .
O10 Zr1 O6 72.4(3) . .
O2 Zr1 O6 77.2(5) 12 12
O2 Zr1 O6 139.7(4) . 12
O1 Zr1 O6 75.8(5) 12 12
O1 Zr1 O6 140.5(4) . 12
O8 Zr1 O6 73.4(3) . 12
O10 Zr1 O6 72.4(3) . 12
O6 Zr1 O6 126.0(6) . 12
O12 Zr2 O12 87.7(11) . 2
O12 Zr2 O2 91.6(6) . .
O12 Zr2 O2 146.7(3) 2 .
O12 Zr2 O2 91.6(6) . 12
O12 Zr2 O2 146.7(3) 2 12
O2 Zr2 O2 66.7(5) . 12
O12 Zr2 O2 146.7(3) . 2
O12 Zr2 O2 91.6(6) 2 2
O2 Zr2 O2 106.4(8) . 2
O2 Zr2 O2 71.2(7) 12 2
O12 Zr2 O2 146.7(3) . 11_565
O12 Zr2 O2 91.6(6) 2 11_565
O2 Zr2 O2 71.2(7) . 11_565
O2 Zr2 O2 106.4(8) 12 11_565
O2 Zr2 O2 66.7(5) 2 11_565
O12 Zr2 O11 72.0(3) . 2
O12 Zr2 O11 72.0(3) 2 2
O2 Zr2 O11 76.2(4) . 2
O2 Zr2 O11 138.9(3) 12 2
O2 Zr2 O11 138.9(3) 2 2
O2 Zr2 O11 76.2(4) 11_565 2
O12 Zr2 O11 72.0(3) . .
O12 Zr2 O11 72.0(3) 2 .
O2 Zr2 O11 138.9(3) . .
O2 Zr2 O11 76.2(4) 12 .
O2 Zr2 O11 76.2(4) 2 .
O2 Zr2 O11 138.9(3) 11_565 .
O11 Zr2 O11 129.1(7) 2 .
O1 Zr3 O1 70.6(8) . 11_565
O1 Zr3 O7 142.7(3) . .
O1 Zr3 O7 142.7(3) 11_565 .
O1 Zr3 O2 107.7(6) . 11_565
O1 Zr3 O2 69.7(4) 11_565 11_565
O7 Zr3 O2 80.8(4) . 11_565
O1 Zr3 O2 69.7(4) . .
O1 Zr3 O2 107.7(6) 11_565 .
O7 Zr3 O2 80.8(4) . .
O2 Zr3 O2 68.5(7) 11_565 .
O1 Zr3 O5 141.3(4) . 11_565
O1 Zr3 O5 76.6(5) 11_565 11_565
O7 Zr3 O5 75.6(2) . 11_565
O2 Zr3 O5 78.6(5) 11_565 11_565
O2 Zr3 O5 142.0(4) . 11_565
O1 Zr3 O5 76.6(5) . .
O1 Zr3 O5 141.3(4) 11_565 .
O7 Zr3 O5 75.6(2) . .
O2 Zr3 O5 142.0(4) 11_565 .
O2 Zr3 O5 78.6(5) . .
O5 Zr3 O5 122.3(5) 11_565 .
O1 Zr3 O3 78.1(4) . .
O1 Zr3 O3 78.1(4) 11_565 .
O7 Zr3 O3 117.7(4) . .
O2 Zr3 O3 142.4(3) 11_565 .
O2 Zr3 O3 142.4(3) . .
O5 Zr3 O3 75.5(2) 11_565 .
O5 Zr3 O3 75.5(2) . .
O9 Zr4 O9 97.1(8) 2 .
O9 Zr4 O1 87.2(5) 2 2
O9 Zr4 O1 145.0(3) . 2
O9 Zr4 O1 145.0(3) 2 12
O9 Zr4 O1 87.2(5) . 12
O1 Zr4 O1 70.8(8) 2 12
O9 Zr4 O1 87.2(5) 2 11_565
O9 Zr4 O1 145.0(3) . 11_565
O1 Zr4 O1 69.7(6) 2 11_565
O1 Zr4 O1 108.9(7) 12 11_565
O9 Zr4 O1 145.0(3) 2 .
O9 Zr4 O1 87.2(5) . .
O1 Zr4 O1 108.9(7) 2 .
O1 Zr4 O1 69.7(6) 12 .
O1 Zr4 O1 70.8(8) 11_565 .
O9 Zr4 O4 74.2(3) 2 2
O9 Zr4 O4 74.2(3) . 2
O1 Zr4 O4 73.7(4) 2 2
O1 Zr4 O4 73.7(4) 12 2
O1 Zr4 O4 139.4(4) 11_565 2
O1 Zr4 O4 139.4(4) . 2
O9 Zr4 O4 74.2(3) 2 .
O9 Zr4 O4 74.2(3) . .
O1 Zr4 O4 139.4(4) 2 .
O1 Zr4 O4 139.4(4) 12 .
O1 Zr4 O4 73.7(4) 11_565 .
O1 Zr4 O4 73.7(4) . .
O4 Zr4 O4 131.4(7) 2 .
Zr4 O1 Zr1 110.4(5) . .
Zr4 O1 Zr3 109.3(7) . .
Zr1 O1 Zr3 108.9(4) . .
Zr1 O2 Zr2 113.1(5) . .
Zr1 O2 Zr3 110.0(4) . .
Zr2 O2 Zr3 110.0(7) . .
C1 O3 Zr3 134.6(11) . .
C1 O4 Zr4 138.4(10) . .
C7 O5 Zr3 135.7(9) . .
C7 O6 Zr1 136.9(12) . .
C13 O7 Zr3 130.3(10) . .
C13 O11 Zr2 135.3(11) 2 .
O3 C1 O4 122.4(15) . .
O3 C1 C2 122.0(16) . .
O4 C1 C2 115.6(14) . .
C3 C2 C5 119.4(15) . .
C3 C2 C1 117.9(15) . .
C5 C2 C1 122.7(16) . .
C4 C3 C2 118.4(17) . .
C4 C3 H3 120.8 . .
C2 C3 H3 120.8 . .
C3 C4 C6 124.7(16) . 13_556
C3 C4 H4 117.6 . .
C6 C4 H4 117.6 13_556 .
C6 C5 C2 120.9(17) . .
C6 C5 H5 119.5 . .
C2 C5 H5 119.5 . .
C5 C6 C4 123.5(16) . 13_556
C5 C6 C6 120(2) . 13_556
C4 C6 C6 116.5(17) 13_556 13_556
O6 C7 O5 121.5(15) . .
O6 C7 C8 120.8(16) . .
O5 C7 C8 117.7(13) . .
C11 C8 C9 120.6(16) . .
C11 C8 C7 120.3(19) . .
C9 C8 C7 118.9(14) . .
C8 C9 C10 120.1(16) . .
C8 C9 H9 119.9 . .
C10 C9 H9 119.9 . .
C10 C10 C12 121(2) 6 6
C10 C10 C9 118(2) 6 .
C12 C10 C9 119.8(17) 6 .
C8 C11 C12 120(2) . .
C8 C11 H11 119.8 . .
C12 C11 H11 119.8 . .
C10 C12 C11 118.0(18) 6 .
C10 C12 H12 121.0 6 .
C11 C12 H12 121.0 . .
O11 C13 O7 127.0(14) 2 .
O11 C13 C14 116.9(17) 2 .
O7 C13 C14 116.0(17) . .
C13 C14 H14A 109.5 . .
C13 C14 H14B 109.5 . .
H14A C14 H14B 109.5 . .
C13 C14 H14C 109.5 . .
H14A C14 H14C 109.5 . .
H14B C14 H14C 109.5 . .

loop_
_geom_bond_atom_site_label_1
_geom_bond_atom_site_label_2
_geom_bond_distance
_geom_bond_site_symmetry_2
Zr1 O2 2.106(10) 12
Zr1 O2 2.106(10) .
Zr1 O1 2.160(11) 12
Zr1 O1 2.160(11) .
Zr1 O8 2.26(2) .
Zr1 O10 2.259(18) .
Zr1 O6 2.291(11) .
Zr1 O6 2.291(11) 12
Zr2 O12 2.11(2) .
Zr2 O12 2.11(2) 2
Zr2 O2 2.115(12) .
Zr2 O2 2.115(12) 12
Zr2 O2 2.115(12) 2
Zr2 O2 2.115(12) 11_565
Zr2 O11 2.287(13) 2
Zr2 O11 2.287(13) .
Zr3 O1 2.164(12) .
Zr3 O1 2.164(12) 11_565
Zr3 O7 2.164(10) .
Zr3 O2 2.188(11) 11_565
Zr3 O2 2.188(11) .
Zr3 O5 2.229(12) 11_565
Zr3 O5 2.229(12) .
Zr3 O3 2.230(10) .
Zr4 O9 2.092(16) 2
Zr4 O9 2.092(16) .
Zr4 O1 2.159(12) 2
Zr4 O1 2.159(12) 12
Zr4 O1 2.159(12) 11_565
Zr4 O1 2.159(12) .
Zr4 O4 2.304(12) 2
Zr4 O4 2.304(12) .
O3 C1 1.195(18) .
O4 C1 1.255(19) .
O5 C7 1.287(19) .
O6 C7 1.221(17) .
O7 C13 1.31(2) .
O11 C13 1.23(2) 2
C1 C2 1.49(2) .
C2 C3 1.42(3) .
C2 C5 1.42(2) .
C3 C4 1.35(2) .
C3 H3 0.9300 .
C4 C6 1.42(2) 13_556
C4 H4 0.9300 .
C5 C6 1.39(2) .
C5 H5 0.9300 .
C6 C4 1.42(2) 13_556
C6 C6 1.43(3) 13_556
C7 C8 1.45(2) .
C8 C11 1.39(2) .
C8 C9 1.40(3) .
C9 C10 1.45(2) .
C9 H9 0.9300 .
C10 C10 1.39(3) 6
C10 C12 1.43(3) 6
C11 C12 1.44(3) .
C11 H11 0.9300 .
C12 C10 1.43(3) 6
C12 H12 0.9300 .
C13 O11 1.23(2) 2
C13 C14 1.55(2) .
C14 H14A 0.9600 .
C14 H14B 0.9600 .
C14 H14C 0.9600 .

loop_
_platon_squeeze_void_nr
_platon_squeeze_void_average_x
_platon_squeeze_void_average_y
_platon_squeeze_void_average_z
_platon_squeeze_void_volume
_platon_squeeze_void_count_electrons
_platon_squeeze_void_content
1 0.015 0.005 -0.031 5177 1774 ' '
